data_1525980
loop_
_publ_author_name
'Eremin, N.N.'
'Leonyuk, L.I.'
'Urusov, V.S.'

_publ_section_title
;
 Interatomic potentials for structure simulation of alkaline-earth
 cuprates
;
_journal_name_full 'Journal of Solid State Chemistry'
_journal_page_first 162
_journal_page_last 168
_journal_paper_doi 10.1006/jssc.2001.9087
_journal_volume 158
_journal_year 2001
_chemical_formula_sum 'Ca Cu O2'
_chemical_name_systematic 'Ca (Cu O2)'
_space_group_IT_number 123
_symmetry_space_group_name_Hall '-P 4 2'
_symmetry_space_group_name_H-M 'P 4/m m m'
_cell_angle_alpha 90
_cell_angle_beta 90
_cell_angle_gamma 90
_cell_formula_units_Z 1
_cell_length_a 3.897
_cell_length_b 3.897
_cell_length_c 3.211
_cell_volume 48.764
_citation_journal_id_ASTM JSSCBI
_cod_data_source_file Eremin_JSSCBI_2001_1533.cif
_cod_data_source_block Ca1Cu1O2
_cod_original_cell_volume 48.7642
_cod_original_formula_sum 'Ca1 Cu1 O2'
_cod_database_code 1525980

loop_
_symmetry_equiv_pos_as_xyz
x,y,z
-y,x,z
-x,-y,z
y,-x,z
x,-y,-z
y,x,-z
-x,y,-z
-y,-x,-z
-x,-y,-z
y,-x,-z
x,y,-z
-y,x,-z
-x,y,z
-y,-x,z
x,-y,z
y,x,z

loop_
_atom_site_label
_atom_site_type_symbol
_atom_site_fract_x
_atom_site_fract_y
_atom_site_fract_z
_atom_site_occupancy
_atom_site_U_iso_or_equiv
Ca1 Ca+2 0.5 0.5 0.5 1 0.0
Cu1 Cu+2 0 0 0 1 0.0
O1 O-2 0 0.5 0 1 0.0
